data_4023384
loop_
_publ_author_name
'Balwinder S. Bhatti'
'Jon-Paul Strachan'
'Scott R. Breining'
'Craig H. Miller'
'Persida Tahiri'
'Peter A. Crooks'
'Niranjan Deo'
'Cynthia S. Day'
'William S. Caldwell'

_publ_section_title
;
 Synthesis of 2-(Pyridin-3-yl)-1-azabicyclo[3.2.2]nonane,
 2-(Pyridin-3-yl)-1-azabicyclo[2.2.2]octane, and
 2-(Pyridin-3-yl)-1-azabicyclo[3.2.1]octane,
 a Class of Potent Nicotinic Acetylcholine Receptor--Ligands
;
_journal_name_full 'Journal of Organic Chemistry'
_journal_page_first 3497
_journal_page_last 3507
_journal_paper_doi 10.1021/jo800028q
_journal_volume 73
_journal_year 2008
_chemical_formula_sum 'C12 H20 Cl2 N2 O'
_chemical_formula_weight 279.20
_chemical_name_systematic
;
 ?
;
_space_group_IT_number 19
_symmetry_cell_setting orthorhombic
_symmetry_space_group_name_Hall 'P 2ac 2ab'
_symmetry_space_group_name_H-M 'P 21 21 21'
_atom_sites_solution_hydrogens geom
_atom_sites_solution_primary direct
_atom_sites_solution_secondary difmap
_audit_creation_method SHELXTL-PC
_cell_angle_alpha 90.00
_cell_angle_beta 90.00
_cell_angle_gamma 90.00
_cell_formula_units_Z 4
_cell_length_a 6.5387(14)
_cell_length_b 10.856(3)
_cell_length_c 19.694(4)
_cell_measurement_reflns_used 24
_cell_measurement_temperature 293(2)
_cell_measurement_theta_max 12.48
_cell_measurement_theta_min 3.62
_cell_volume 1397.9(5)
_computing_cell_refinement 'Bruker XSCANS'
_computing_data_collection 'Bruker XSCANS'
_computing_data_reduction 'Bruker SHELXTL'
_computing_molecular_graphics 'Bruker SHELXTL'
_computing_publication_material 'Bruker SHELXTL'
_computing_structure_refinement 'Bruker SHELXTL'
_computing_structure_solution 'Bruker SHELXTL'
_diffrn_ambient_temperature 293(2)
_diffrn_measured_fraction_theta_full 1.000
_diffrn_measured_fraction_theta_max 1.000
_diffrn_measurement_device_type 'Bruker P4'
_diffrn_measurement_method '\w scans'
_diffrn_radiation_monochromator graphite
_diffrn_radiation_source 'fine-focus sealed tube'
_diffrn_radiation_type MoK\a
_diffrn_radiation_wavelength 0.71073
_diffrn_reflns_av_R_equivalents 0.0223
_diffrn_reflns_av_sigmaI/netI 0.0627
_diffrn_reflns_limit_h_max 1
_diffrn_reflns_limit_h_min -7
_diffrn_reflns_limit_k_max 13
_diffrn_reflns_limit_k_min -1
_diffrn_reflns_limit_l_max 23
_diffrn_reflns_limit_l_min -1
_diffrn_reflns_number 2046
_diffrn_reflns_theta_full 25.34
_diffrn_reflns_theta_max 25.34
_diffrn_reflns_theta_min 2.07
_diffrn_standards_interval_count 197
_diffrn_standards_number 3
_exptl_absorpt_coefficient_mu 0.452
_exptl_absorpt_correction_type none
_exptl_crystal_colour colorless
_exptl_crystal_density_diffrn 1.327
_exptl_crystal_density_method 'not measured'
_exptl_crystal_description irregular
_exptl_crystal_F_000 592
_exptl_crystal_size_max 0.46
_exptl_crystal_size_mid 0.32
_exptl_crystal_size_min 0.28
_refine_diff_density_max 0.195
_refine_diff_density_min -0.195
_refine_diff_density_rms 0.049
_refine_ls_abs_structure_details 'Flack H D (1983), Acta Cryst. A39, 876-881'
_refine_ls_abs_structure_Flack -0.03(13)
_refine_ls_extinction_coef 0.0035(18)
_refine_ls_extinction_expression Fc^*^=kFc[1+0.001xFc^2^\l^3^/sin(2\q)]^-1/4^
_refine_ls_extinction_method SHELXTL
_refine_ls_goodness_of_fit_ref 1.019
_refine_ls_hydrogen_treatment mixed
_refine_ls_matrix_type full
_refine_ls_number_parameters 171
_refine_ls_number_reflns 1874
_refine_ls_number_restraints 0
_refine_ls_restrained_S_all 1.019
_refine_ls_R_factor_all 0.0840
_refine_ls_R_factor_gt 0.0474
_refine_ls_shift/su_max 0.001
_refine_ls_shift/su_mean 0.000
_refine_ls_structure_factor_coef Fsqd
_refine_ls_weighting_details 'calc w=1/[\s^2^(Fo^2^)+(0.0379P)^2^+0.1682P] where P=(Fo^2^+2Fc^2^)/3'
_refine_ls_weighting_scheme calc
_refine_ls_wR_factor_gt 0.0847
_refine_ls_wR_factor_ref 0.0967
_reflns_number_gt 1290
_reflns_number_total 1874
_reflns_threshold_expression >2sigma(I)
_cod_data_source_file jo800028q-File001_3.cif
_cod_data_source_block rjr2
_cod_depositor_comments
;
The following automatic conversions were performed:
'_symmetry_cell_setting' value 'Orthorhombic' changed to 'orthorhombic'
according to '/home/saulius/struct/CIF-dictionaries/cif_core.dic'
dictionary named 'cif_core.dic' version 2.4.1 from 2010-06-29.

Automatic conversion script
Id: cif_fix_enum 1527 2010-12-29 10:47:43Z saulius 
;
_cod_database_code 4023384

loop_
_symmetry_equiv_pos_as_xyz
'x, y, z'
'-x+1/2, -y, z+1/2'
'-x, y+1/2, -z+1/2'
'x+1/2, -y+1/2, -z'

loop_
_atom_site_label
_atom_site_type_symbol
_atom_site_fract_x
_atom_site_fract_y
_atom_site_fract_z
_atom_site_U_iso_or_equiv
_atom_site_adp_type
_atom_site_occupancy
_atom_site_symmetry_multiplicity
_atom_site_calc_flag
_atom_site_refinement_flags
_atom_site_disorder_assembly
_atom_site_disorder_group
Cl1 Cl 0.3837(2) 0.95471(12) 0.53742(6) 0.0577(4) Uani 1 1 d . . .
Cl2 Cl 0.4931(2) 0.58686(11) 0.72861(6) 0.0520(4) Uani 1 1 d . . .
C1 C 0.8933(8) 0.8146(4) 0.7154(2) 0.0367(11) Uani 1 1 d . . .
C2 C 0.7385(8) 0.8573(4) 0.6748(2) 0.0400(12) Uani 1 1 d . . .
H2 H 0.6264 0.8969 0.6940 0.048 Uiso 1 1 calc R . .
N3 N 0.7493(8) 0.8417(4) 0.6072(2) 0.0480(12) Uani 1 1 d . . .
H3 H 0.642(8) 0.873(4) 0.584(2) 0.055(17) Uiso 1 1 d . . .
C4 C 0.9014(10) 0.7841(5) 0.5765(3) 0.0614(16) Uani 1 1 d . . .
H4 H 0.9006 0.7734 0.5296 0.074 Uiso 1 1 calc R . .
C5 C 1.0592(9) 0.7409(5) 0.6146(3) 0.0615(17) Uani 1 1 d . . .
H5 H 1.1686 0.7010 0.5938 0.074 Uiso 1 1 calc R . .
C6 C 1.0565(8) 0.7563(5) 0.6839(3) 0.0529(15) Uani 1 1 d . . .
H6 H 1.1650 0.7273 0.7100 0.063 Uiso 1 1 calc R . .
C7 C 0.8742(8) 0.8341(4) 0.7912(2) 0.0384(12) Uani 1 1 d . . .
H7 H 0.7785 0.9024 0.7982 0.046 Uiso 1 1 calc R . .
N8 N 0.7821(6) 0.7213(3) 0.8245(2) 0.0363(10) Uani 1 1 d . . .
H8 H 0.674(8) 0.693(4) 0.796(2) 0.059(17) Uiso 1 1 d . . .
C9 C 0.9358(7) 0.6213(4) 0.8347(2) 0.0409(12) Uani 1 1 d . . .
H9A H 1.0014 0.6020 0.7918 0.049 Uiso 1 1 calc R . .
H9B H 0.8683 0.5476 0.8511 0.049 Uiso 1 1 calc R . .
C10 C 1.0958(9) 0.6636(5) 0.8861(3) 0.0602(15) Uani 1 1 d . . .
H10A H 1.0789 0.6191 0.9284 0.072 Uiso 1 1 calc R . .
H10B H 1.2321 0.6473 0.8688 0.072 Uiso 1 1 calc R . .
C11 C 1.0685(8) 0.8015(4) 0.8982(2) 0.0455(13) Uani 1 1 d . . .
H11 H 1.1793 0.8327 0.9269 0.055 Uiso 1 1 calc R . .
C12 C 0.8632(8) 0.8208(5) 0.9331(3) 0.0638(17) Uani 1 1 d . . .
H12A H 0.8672 0.7856 0.9784 0.077 Uiso 1 1 calc R . .
H12B H 0.8354 0.9082 0.9373 0.077 Uiso 1 1 calc R . .
C13 C 0.6955(8) 0.7598(5) 0.8922(2) 0.0482(14) Uani 1 1 d . . .
H13A H 0.6439 0.6883 0.9163 0.058 Uiso 1 1 calc R . .
H13B H 0.5832 0.8169 0.8855 0.058 Uiso 1 1 calc R . .
C14 C 1.0721(9) 0.8662(5) 0.8293(2) 0.0605(16) Uani 1 1 d . . .
H14A H 1.1898 0.8392 0.8033 0.073 Uiso 1 1 calc R . .
H14B H 1.0817 0.9546 0.8357 0.073 Uiso 1 1 calc R . .
O1 O -0.0021(8) 0.9390(6) 0.4358(3) 0.0910(16) Uani 1 1 d . . .
H1A H 0.004(11) 0.932(6) 0.395(3) 0.11(3) Uiso 1 1 d . . .
H1B H 0.121(10) 0.947(7) 0.458(3) 0.12(3) Uiso 1 1 d . . .

loop_
_atom_site_aniso_label
_atom_site_aniso_U_11
_atom_site_aniso_U_22
_atom_site_aniso_U_33
_atom_site_aniso_U_23
_atom_site_aniso_U_13
_atom_site_aniso_U_12
Cl1 0.0643(9) 0.0553(8) 0.0537(7) -0.0014(7) -0.0034(8) 0.0033(8)
Cl2 0.0458(7) 0.0558(7) 0.0546(7) 0.0014(6) -0.0071(7) -0.0113(7)
C1 0.039(3) 0.030(2) 0.041(3) 0.007(2) 0.001(3) -0.003(3)
C2 0.045(3) 0.031(2) 0.044(3) -0.001(2) 0.001(3) -0.001(3)
N3 0.062(3) 0.038(3) 0.044(3) 0.005(2) -0.015(3) -0.003(3)
C4 0.081(4) 0.054(3) 0.048(3) -0.002(3) 0.013(4) 0.001(4)
C5 0.060(4) 0.065(4) 0.059(4) 0.006(3) 0.017(3) 0.014(3)
C6 0.044(4) 0.057(3) 0.058(3) 0.012(3) 0.002(3) 0.006(3)
C7 0.040(3) 0.030(2) 0.046(3) 0.005(2) -0.006(3) 0.001(3)
N8 0.034(2) 0.035(2) 0.040(2) -0.002(2) -0.004(2) -0.001(2)
C9 0.045(3) 0.032(2) 0.046(3) 0.001(2) 0.002(2) 0.003(2)
C10 0.051(3) 0.062(3) 0.067(4) -0.002(3) -0.015(4) 0.009(3)
C11 0.042(3) 0.054(3) 0.041(3) -0.007(3) -0.007(3) -0.006(3)
C12 0.056(4) 0.079(4) 0.057(3) -0.026(3) -0.001(3) -0.004(4)
C13 0.045(3) 0.055(3) 0.045(3) -0.004(3) 0.013(3) 0.001(3)
C14 0.065(4) 0.054(3) 0.063(3) 0.010(3) -0.021(3) -0.026(3)
O1 0.065(3) 0.140(5) 0.068(3) 0.004(3) -0.005(3) 0.010(4)

loop_
_atom_type_symbol
_atom_type_description
_atom_type_scat_dispersion_real
_atom_type_scat_dispersion_imag
_atom_type_scat_source
C C 0.0033 0.0016 'International Tables Vol C Tables 4.2.6.8 and 6.1.1.4'
H H 0.0000 0.0000 'International Tables Vol C Tables 4.2.6.8 and 6.1.1.4'
N N 0.0061 0.0033 'International Tables Vol C Tables 4.2.6.8 and 6.1.1.4'
O O 0.0106 0.0060 'International Tables Vol C Tables 4.2.6.8 and 6.1.1.4'
Cl Cl 0.1484 0.1585 'International Tables Vol C Tables 4.2.6.8 and 6.1.1.4'

loop_
_geom_angle_atom_site_label_1
_geom_angle_atom_site_label_2
_geom_angle_atom_site_label_3
_geom_angle
_geom_angle_site_symmetry_1
_geom_angle_site_symmetry_3
_geom_angle_publ_flag
C2 C1 C6 117.6(4) . . ?
C2 C1 C7 117.9(5) . . ?
C6 C1 C7 124.6(5) . . ?
N3 C2 C1 119.8(5) . . ?
N3 C2 H2 120.1 . . ?
C1 C2 H2 120.1 . . ?
C4 N3 C2 123.5(5) . . ?
C4 N3 H3 123(3) . . ?
C2 N3 H3 114(3) . . ?
N3 C4 C5 118.9(5) . . ?
N3 C4 H4 120.6 . . ?
C5 C4 H4 120.6 . . ?
C4 C5 C6 119.7(6) . . ?
C4 C5 H5 120.1 . . ?
C6 C5 H5 120.1 . . ?
C5 C6 C1 120.6(5) . . ?
C5 C6 H6 119.7 . . ?
C1 C6 H6 119.7 . . ?
C1 C7 N8 110.3(4) . . ?
C1 C7 C14 116.4(5) . . ?
N8 C7 C14 107.8(4) . . ?
C1 C7 H7 107.3 . . ?
N8 C7 H7 107.3 . . ?
C14 C7 H7 107.3 . . ?
C9 N8 C13 109.6(4) . . ?
C9 N8 C7 112.2(4) . . ?
C13 N8 C7 108.0(4) . . ?
C9 N8 H8 110(3) . . ?
C13 N8 H8 109(3) . . ?
C7 N8 H8 107(3) . . ?
N8 C9 C10 109.4(4) . . ?
N8 C9 H9A 109.8 . . ?
C10 C9 H9A 109.8 . . ?
N8 C9 H9B 109.8 . . ?
C10 C9 H9B 109.8 . . ?
H9A C9 H9B 108.2 . . ?
C11 C10 C9 108.5(4) . . ?
C11 C10 H10A 110.0 . . ?
C9 C10 H10A 110.0 . . ?
C11 C10 H10B 110.0 . . ?
C9 C10 H10B 110.0 . . ?
H10A C10 H10B 108.4 . . ?
C12 C11 C14 110.6(5) . . ?
C12 C11 C10 108.0(5) . . ?
C14 C11 C10 108.1(4) . . ?
C12 C11 H11 110.0 . . ?
C14 C11 H11 110.0 . . ?
C10 C11 H11 110.0 . . ?
C13 C12 C11 109.7(4) . . ?
C13 C12 H12A 109.7 . . ?
C11 C12 H12A 109.7 . . ?
C13 C12 H12B 109.7 . . ?
C11 C12 H12B 109.7 . . ?
H12A C12 H12B 108.2 . . ?
N8 C13 C12 108.7(4) . . ?
N8 C13 H13A 110.0 . . ?
C12 C13 H13A 110.0 . . ?
N8 C13 H13B 110.0 . . ?
C12 C13 H13B 110.0 . . ?
H13A C13 H13B 108.3 . . ?
C11 C14 C7 108.5(4) . . ?
C11 C14 H14A 110.0 . . ?
C7 C14 H14A 110.0 . . ?
C11 C14 H14B 110.0 . . ?
C7 C14 H14B 110.0 . . ?
H14A C14 H14B 108.4 . . ?
H1A O1 H1B 116(7) . . ?

loop_
_geom_bond_atom_site_label_1
_geom_bond_atom_site_label_2
_geom_bond_distance
_geom_bond_site_symmetry_2
_geom_bond_publ_flag
C1 C2 1.370(7) . ?
C1 C6 1.387(7) . ?
C1 C7 1.513(6) . ?
C2 N3 1.345(6) . ?
C2 H2 0.9300 . ?
N3 C4 1.321(7) . ?
N3 H3 0.90(5) . ?
C4 C5 1.359(7) . ?
C4 H4 0.9300 . ?
C5 C6 1.377(7) . ?
C5 H5 0.9300 . ?
C6 H6 0.9300 . ?
C7 N8 1.515(6) . ?
C7 C14 1.536(7) . ?
C7 H7 0.9800 . ?
N8 C9 1.492(5) . ?
N8 C13 1.508(6) . ?
N8 H8 0.95(5) . ?
C9 C10 1.527(6) . ?
C9 H9A 0.9700 . ?
C9 H9B 0.9700 . ?
C10 C11 1.526(7) . ?
C10 H10A 0.9700 . ?
C10 H10B 0.9700 . ?
C11 C12 1.523(7) . ?
C11 C14 1.526(6) . ?
C11 H11 0.9800 . ?
C12 C13 1.513(6) . ?
C12 H12A 0.9700 . ?
C12 H12B 0.9700 . ?
C13 H13A 0.9700 . ?
C13 H13B 0.9700 . ?
C14 H14A 0.9700 . ?
C14 H14B 0.9700 . ?
O1 H1A 0.80(6) . ?
O1 H1B 0.91(7) . ?

loop_
_geom_hbond_atom_site_label_D
_geom_hbond_atom_site_label_H
_geom_hbond_atom_site_label_A
_geom_hbond_distance_DH
_geom_hbond_distance_HA
_geom_hbond_distance_DA
_geom_hbond_angle_DHA
_geom_hbond_site_symmetry_A
N3 H3 Cl1 0.90(5) 2.12(5) 3.018(5) 176(4) .
N8 H8 Cl2 0.95(5) 2.12(5) 3.044(4) 163(4) .
O1 H1A Cl2 0.80(6) 2.45(6) 3.250(5) 176(7) 4_466
O1 H1B Cl1 0.91(7) 2.33(7) 3.225(6) 166(5) .

loop_
_geom_torsion_atom_site_label_1
_geom_torsion_atom_site_label_2
_geom_torsion_atom_site_label_3
_geom_torsion_atom_site_label_4
_geom_torsion
_geom_torsion_site_symmetry_1
_geom_torsion_site_symmetry_2
_geom_torsion_site_symmetry_3
_geom_torsion_site_symmetry_4
_geom_torsion_publ_flag
C6 C1 C2 N3 0.0(7) . . . . ?
C7 C1 C2 N3 -179.9(4) . . . . ?
C1 C2 N3 C4 1.5(7) . . . . ?
C2 N3 C4 C5 -1.9(8) . . . . ?
N3 C4 C5 C6 0.8(9) . . . . ?
C4 C5 C6 C1 0.5(8) . . . . ?
C2 C1 C6 C5 -0.9(7) . . . . ?
C7 C1 C6 C5 178.9(5) . . . . ?
C2 C1 C7 N8 94.9(5) . . . . ?
C6 C1 C7 N8 -85.0(6) . . . . ?
C2 C1 C7 C14 -141.9(5) . . . . ?
C6 C1 C7 C14 38.3(6) . . . . ?
C1 C7 N8 C9 79.6(5) . . . . ?
C14 C7 N8 C9 -48.5(5) . . . . ?
C1 C7 N8 C13 -159.4(4) . . . . ?
C14 C7 N8 C13 72.4(5) . . . . ?
C13 N8 C9 C10 -53.9(5) . . . . ?
C7 N8 C9 C10 66.1(5) . . . . ?
N8 C9 C10 C11 -11.4(6) . . . . ?
C9 C10 C11 C12 66.4(5) . . . . ?
C9 C10 C11 C14 -53.3(6) . . . . ?
C14 C11 C12 C13 64.5(6) . . . . ?
C10 C11 C12 C13 -53.6(6) . . . . ?
C9 N8 C13 C12 67.0(5) . . . . ?
C7 N8 C13 C12 -55.6(5) . . . . ?
C11 C12 C13 N8 -10.4(6) . . . . ?
C12 C11 C14 C7 -47.3(5) . . . . ?
C10 C11 C14 C7 70.7(6) . . . . ?
C1 C7 C14 C11 -142.3(4) . . . . ?
N8 C7 C14 C11 -17.7(5) . . . . ?

loop_
_cod_related_entry_id
_cod_related_entry_database
_cod_related_entry_code
1 ChemSpider 21194947
